data_4067855
loop_
_publ_author_name
'Izod, Keith'
'Clark, Ewan R.'
'Clegg, William'
'Harrington, Ross W.'

_publ_section_title
;
 Hypervalent Sulfur-Functionalized Diphosphagermylene and
 Diphosphastannylene Compounds
;
_journal_issue 1
_journal_name_full Organometallics
_journal_page_first 246
_journal_paper_doi 10.1021/om2008327
_journal_volume 31
_journal_year 2012
_chemical_formula_moiety 'C28 H52 P2 S2 Si4 Sn,C4 H10 O'
_chemical_formula_sum 'C32 H62 O P2 S2 Si4 Sn'
_chemical_formula_weight 819.93
_chemical_name_systematic
;
 ?
;
_space_group_IT_number 14
_symmetry_cell_setting monoclinic
_symmetry_space_group_name_Hall '-P 2ybc'
_symmetry_space_group_name_H-M 'P 1 21/c 1'
_atom_sites_solution_hydrogens geom
_atom_sites_solution_primary direct
_atom_sites_solution_secondary difmap
_audit_creation_method SHELXL-97
_cell_angle_alpha 90.00
_cell_angle_beta 99.466(8)
_cell_angle_gamma 90.00
_cell_formula_units_Z 4
_cell_length_a 16.9798(15)
_cell_length_b 11.0771(10)
_cell_length_c 23.0424(18)
_cell_measurement_reflns_used 7167
_cell_measurement_temperature 150(2)
_cell_measurement_theta_max 28.51
_cell_measurement_theta_min 2.96
_cell_volume 4275.0(6)
_computing_cell_refinement
;
CrysAlisPro, Oxford Diffraction Ltd.,
Version 1.171.33.52 (release 06-11-2009 CrysAlis171 .NET)
(compiled Nov  6 2009,16:24:50)
;
_computing_data_collection
;
CrysAlisPro, Oxford Diffraction Ltd.,
Version 1.171.33.52 (release 06-11-2009 CrysAlis171 .NET)
(compiled Nov  6 2009,16:24:50)
;
_computing_data_reduction
;
CrysAlisPro, Oxford Diffraction Ltd.,
Version 1.171.33.52 (release 06-11-2009 CrysAlis171 .NET)
(compiled Nov  6 2009,16:24:50)
;
_computing_molecular_graphics 'Bruker SHELXTL'
_computing_publication_material 'Bruker SHELXTL and local programs'
_computing_structure_refinement 'Bruker SHELXTL'
_computing_structure_solution 'Bruker SHELXTL'
_diffrn_ambient_temperature 150(2)
_diffrn_detector_area_resol_mean 10.3968
_diffrn_measured_fraction_theta_full 0.981
_diffrn_measured_fraction_theta_max 0.981
_diffrn_measurement_device_type 'Oxford Diffraction Gemini A Ultra diffractometer'
_diffrn_measurement_method 'thick-slice \w scans'
_diffrn_radiation_monochromator none
_diffrn_radiation_source 'sealed tube with Enhance optics'
_diffrn_radiation_type MoK\a
_diffrn_radiation_wavelength 0.71073
_diffrn_reflns_av_R_equivalents 0.0579
_diffrn_reflns_av_sigmaI/netI 0.1022
_diffrn_reflns_limit_h_max 20
_diffrn_reflns_limit_h_min -20
_diffrn_reflns_limit_k_max 13
_diffrn_reflns_limit_k_min -12
_diffrn_reflns_limit_l_max 28
_diffrn_reflns_limit_l_min -23
_diffrn_reflns_number 25684
_diffrn_reflns_theta_full 26.00
_diffrn_reflns_theta_max 26.00
_diffrn_reflns_theta_min 2.96
_exptl_absorpt_coefficient_mu 0.905
_exptl_absorpt_correction_T_max 0.915
_exptl_absorpt_correction_T_min 0.840
_exptl_absorpt_correction_type multi-scan
_exptl_absorpt_process_details
;
CrysAlisPro, Oxford Diffraction Ltd.,
Version 1.171.33.52 (release 06-11-2009 CrysAlis171 .NET)
(compiled Nov  6 2009,16:24:50)
Empirical absorption correction using spherical harmonics,
 implemented in SCALE3 ABSPACK scaling algorithm.
;
_exptl_crystal_colour yellow
_exptl_crystal_density_diffrn 1.274
_exptl_crystal_density_method 'not measured'
_exptl_crystal_description block
_exptl_crystal_F_000 1720
_exptl_crystal_size_max 0.20
_exptl_crystal_size_mid 0.10
_exptl_crystal_size_min 0.10
_refine_diff_density_max 3.249
_refine_diff_density_min -0.948
_refine_diff_density_rms 0.142
_refine_ls_extinction_method none
_refine_ls_goodness_of_fit_ref 0.997
_refine_ls_hydrogen_treatment constr
_refine_ls_matrix_type full
_refine_ls_number_parameters 395
_refine_ls_number_reflns 8243
_refine_ls_number_restraints 0
_refine_ls_restrained_S_all 0.997
_refine_ls_R_factor_all 0.1001
_refine_ls_R_factor_gt 0.0596
_refine_ls_shift/su_max 0.001
_refine_ls_shift/su_mean 0.000
_refine_ls_structure_factor_coef Fsqd
_refine_ls_weighting_details 'calc w=1/[\s^2^(Fo^2^)+(0.0946P)^2^+0.0000P] where P=(Fo^2^+2Fc^2^)/3'
_refine_ls_weighting_scheme calc
_refine_ls_wR_factor_gt 0.1594
_refine_ls_wR_factor_ref 0.1694
_reflns_number_gt 5104
_reflns_number_total 8243
_reflns_threshold_expression I>2\s(I)
_cod_data_source_file om2008327_si_001.cif
_cod_data_source_block ki442_compound_11a
_cod_original_sg_symbol_H-M 'P 21/c'
_cod_database_code 4067855
_computing_special_details
;
TITL ki442 in P2(1)/c
CELL 0.71073  16.9798  11.0771  23.0424  90.000  99.466  90.000
ZERR    4.00   0.0015   0.0010   0.0018   0.000   0.008   0.000
LATT  1
SYMM -X, 0.50000+Y, 0.50000-Z
SFAC    C   H   SI  P   S   SN O
UNIT   128 248  16   8   8   4 4

REM yellow block
SIZE 0.20 0.10 0.10
TEMP -123
OMIT -3 52
OMIT -1   2   7
OMIT -2   1  19
OMIT  0   5   5
OMIT  0   4   4
OMIT  0   4   7
OMIT -2   3  20

L.S.      8
BOND $H
ACTA
FMAP      2
PLAN     10

BIND S1 Sn
BIND S2 Sn

REM EXTI    0.000000
WGHT    0.094600
FVAR       0.24927
SN    6    0.122483    0.057555    0.915014    11.00000    0.02650    0.02514 =
         0.02031   -0.00392   -0.00018    0.00270
P1    4    0.170542   -0.153911    0.885397    11.00000    0.02461    0.02585 =
         0.01214   -0.00095    0.00184   -0.00027
P2    4    0.251004    0.135435    0.982444    11.00000    0.02989    0.02157 =
         0.01404   -0.00155    0.00278    0.00014
S1    5    0.223533    0.095550    0.824518    11.00000    0.02970    0.02870 =
         0.01853    0.00339    0.00140   -0.00139
S2    5    0.126974   -0.055072    1.029388    11.00000    0.03825    0.02389 =
         0.01902   -0.00222    0.00905   -0.00228
SI1   3    0.013018   -0.225123    0.808316    11.00000    0.02826    0.02222 =
         0.02164   -0.00022   -0.00099   -0.00094
SI2   3    0.175308   -0.265481    0.760551    11.00000    0.03768    0.02768 =
         0.01686   -0.00642    0.00636   -0.00210
SI3   3    0.179383    0.382276    1.006156    11.00000    0.04291    0.02124 =
         0.02444    0.00233    0.00565    0.00110
SI4   3    0.279547    0.237339    1.110883    11.00000    0.03233    0.02949 =
         0.01640   -0.00545    0.00026    0.00078
C1    1    0.117937   -0.169832    0.807167    11.00000    0.02674    0.02547 =
         0.01005   -0.00212   -0.00078    0.00331
AFIX  13
H1A   2    0.113503   -0.087105    0.789558    11.00000   -1.20000
AFIX   0
C2    1   -0.055406   -0.193368    0.737196    11.00000    0.04701    0.05646 =
         0.03653    0.00843   -0.01691   -0.00693
AFIX 137
H2A   2   -0.046450   -0.253373    0.707713    11.00000   -1.50000
H2B   2   -0.044435   -0.112481    0.723254    11.00000   -1.50000
H2C   2   -0.111008   -0.197696    0.743538    11.00000   -1.50000
AFIX   0
C3    1    0.010453   -0.390633    0.821083    11.00000    0.04712    0.03536 =
         0.08783    0.01597    0.02663    0.00547
AFIX 137
H3A   2    0.046190   -0.410765    0.857669    11.00000   -1.50000
H3B   2    0.027949   -0.433136    0.788137    11.00000   -1.50000
H3C   2   -0.044135   -0.415274    0.824174    11.00000   -1.50000
AFIX   0
C4    1   -0.034194   -0.154198    0.866844    11.00000    0.02909    0.04836 =
         0.04205   -0.01838    0.00543   -0.01077
AFIX 137
H4A   2   -0.006803   -0.181203    0.905432    11.00000   -1.50000
H4B   2   -0.090545   -0.177705    0.861880    11.00000   -1.50000
H4C   2   -0.030201   -0.066178    0.864169    11.00000   -1.50000
AFIX   0
C5    1    0.260057   -0.184378    0.736328    11.00000    0.05336    0.05059 =
         0.02749   -0.00781    0.02323   -0.00090
AFIX 137
H5A   2    0.249513   -0.097360    0.735500    11.00000   -1.50000
H5B   2    0.266098   -0.211788    0.696862    11.00000   -1.50000
H5C   2    0.309250   -0.201216    0.763849    11.00000   -1.50000
AFIX   0
C6    1    0.109838   -0.309548    0.690677    11.00000    0.05355    0.05941 =
         0.02925   -0.01788    0.00955   -0.00830
AFIX 137
H6A   2    0.089024   -0.236771    0.669289    11.00000   -1.50000
H6B   2    0.065257   -0.358391    0.699677    11.00000   -1.50000
H6C   2    0.140829   -0.356640    0.666345    11.00000   -1.50000
AFIX   0
C7    1    0.214238   -0.408310    0.802307    11.00000    0.02990    0.02397 =
         0.03688   -0.01513    0.00108    0.01328
AFIX 137
H7A   2    0.237518   -0.462192    0.775946    11.00000   -1.50000
H7B   2    0.170033   -0.449498    0.816556    11.00000   -1.50000
H7C   2    0.255114   -0.386438    0.835818    11.00000   -1.50000
AFIX   0
C8    1    0.274567   -0.117462    0.881315    11.00000    0.02587    0.02854 =
         0.01485   -0.01103   -0.00076   -0.00180
C9    1    0.333837   -0.194740    0.903304    11.00000    0.03349    0.03014 =
         0.02187   -0.00201   -0.00137    0.00477
AFIX  43
H9A   2    0.319516   -0.268539    0.919810    11.00000   -1.20000
AFIX   0
C10   1    0.413951   -0.172607    0.903158    11.00000    0.03044    0.03999 =
         0.02842   -0.00161    0.00152    0.00576
AFIX  43
H10A  2    0.453091   -0.229753    0.919551    11.00000   -1.20000
AFIX   0
C11   1    0.436471   -0.066672    0.878960    11.00000    0.02545    0.05415 =
         0.04871   -0.01244    0.00879   -0.00497
AFIX  43
H11A  2    0.491300   -0.050938    0.878236    11.00000   -1.20000
AFIX   0
C12   1    0.379629    0.015837    0.855964    11.00000    0.03147    0.03463 =
         0.03869   -0.00453    0.00616   -0.00099
AFIX  43
H12A  2    0.395108    0.089457    0.839933    11.00000   -1.20000
AFIX   0
C13   1    0.299499   -0.008249    0.856121    11.00000    0.03171    0.03214 =
         0.01669   -0.00486    0.00012   -0.00088
C14   1    0.274783    0.238282    0.830312    11.00000    0.04056    0.03290 =
         0.03574    0.00793   -0.00140   -0.00621
AFIX 137
H14A  2    0.237343    0.302435    0.814952    11.00000   -1.50000
H14B  2    0.318598    0.235516    0.807465    11.00000   -1.50000
H14C  2    0.296326    0.254644    0.871676    11.00000   -1.50000
AFIX   0
C15   1    0.209233    0.228423    1.038536    11.00000    0.02492    0.02337 =
         0.01670    0.00204    0.00243   -0.00075
AFIX  13
H15A  2    0.159463    0.187485    1.046196    11.00000   -1.20000
AFIX   0
C16   1    0.129777    0.374661    0.927649    11.00000    0.08437    0.03049 =
         0.04025    0.00975    0.00194    0.00925
AFIX 137
H16A  2    0.122318    0.456562    0.911604    11.00000   -1.50000
H16B  2    0.077717    0.335111    0.925271    11.00000   -1.50000
H16C  2    0.163265    0.328312    0.904877    11.00000   -1.50000
AFIX   0
C17   1    0.104720    0.453713    1.047223    11.00000    0.05652    0.03087 =
         0.04678    0.00425    0.01360    0.01829
AFIX 137
H17A  2    0.076157    0.517946    1.023163    11.00000   -1.50000
H17B  2    0.132491    0.487974    1.084205    11.00000   -1.50000
H17C  2    0.066532    0.392514    1.055740    11.00000   -1.50000
AFIX   0
C18   1    0.267621    0.484117    1.006940    11.00000    0.06018    0.03020 =
         0.05563    0.00371    0.01457   -0.00904
AFIX 137
H18A  2    0.249322    0.564135    0.992385    11.00000   -1.50000
H18B  2    0.303118    0.450291    0.981599    11.00000   -1.50000
H18C  2    0.296586    0.491204    1.047247    11.00000   -1.50000
AFIX   0
C19   1    0.278733    0.097547    1.156645    11.00000    0.04808    0.04786 =
         0.01738    0.00306   -0.00499    0.00502
AFIX 137
H19A  2    0.224289    0.065404    1.152045    11.00000   -1.50000
H19B  2    0.297332    0.117240    1.198097    11.00000   -1.50000
H19C  2    0.314154    0.036923    1.143715    11.00000   -1.50000
AFIX   0
C20   1    0.383690    0.264510    1.098790    11.00000    0.03481    0.04788 =
         0.03935   -0.01760   -0.00251   -0.00190
AFIX 137
H20A  2    0.399116    0.201867    1.072798    11.00000   -1.50000
H20B  2    0.419784    0.262095    1.136618    11.00000   -1.50000
H20C  2    0.387059    0.343889    1.080579    11.00000   -1.50000
AFIX   0
C21   1    0.253430    0.364029    1.158999    11.00000    0.05891    0.05380 =
         0.01908   -0.01797    0.00196   -0.00039
AFIX 137
H21A  2    0.198959    0.352559    1.166917    11.00000   -1.50000
H21B  2    0.256893    0.441301    1.138861    11.00000   -1.50000
H21C  2    0.290869    0.364057    1.196221    11.00000   -1.50000
AFIX   0
C22   1    0.283112   -0.007740    1.021239    11.00000    0.03404    0.02608 =
         0.01163   -0.00649    0.00105   -0.00092
C23   1    0.364010   -0.034937    1.030367    11.00000    0.03811    0.02544 =
         0.02050   -0.00408   -0.00172    0.00095
AFIX  43
H23A  2    0.400469    0.018626    1.016499    11.00000   -1.20000
AFIX   0
C24   1    0.392561   -0.142127    1.060252    11.00000    0.04413    0.03463 =
         0.02966   -0.00603   -0.00798    0.01104
AFIX  43
H24A  2    0.448210   -0.158597    1.068005    11.00000   -1.20000
AFIX   0
C25   1    0.341069   -0.219549    1.077391    11.00000    0.06860    0.02498 =
         0.02936   -0.00156   -0.01006    0.00588
AFIX  43
H25A  2    0.360833   -0.291905    1.096623    11.00000   -1.20000
AFIX   0
C26   1    0.259434   -0.198128    1.068108    11.00000    0.05788    0.02585 =
         0.01722   -0.00424    0.00085    0.00446
AFIX  43
H26A  2    0.223777   -0.255567    1.080084    11.00000   -1.20000
AFIX   0
C27   1    0.230273   -0.089305    1.040513    11.00000    0.03857    0.02965 =
         0.01428   -0.00055    0.00188   -0.00551
C28   1    0.079131   -0.199838    1.023891    11.00000    0.05783    0.02808 =
         0.02714   -0.00963    0.01537   -0.01102
AFIX 137
H28A  2    0.087769   -0.238992    1.062556    11.00000   -1.50000
H28B  2    0.101741   -0.250166    0.995754    11.00000   -1.50000
H28C  2    0.021729   -0.189495    1.010358    11.00000   -1.50000
AFIX   0
O     7    0.517428   -0.318868    1.164763    11.00000    0.05361    0.05533 =
         0.06833   -0.00307    0.00811   -0.00046
C31   1    0.492764   -0.321832    1.219613    11.00000    0.05641    0.09252 =
         0.05248    0.02690   -0.00452   -0.01606
AFIX  23
H31A  2    0.534481   -0.361218    1.248501    11.00000   -1.20000
H31B  2    0.443371   -0.370474    1.216823    11.00000   -1.20000
AFIX   0
C32   1    0.477895   -0.201292    1.239999    11.00000    0.07479    0.08386 =
         0.05672   -0.02253    0.01726   -0.01329
AFIX 137
H32A  2    0.444245   -0.206373    1.270629    11.00000   -1.50000
H32B  2    0.450628   -0.153261    1.206981    11.00000   -1.50000
H32C  2    0.528770   -0.162847    1.256153    11.00000   -1.50000
AFIX   0
C30   1    0.534157   -0.438145    1.144119    11.00000    0.07402    0.04881 =
         0.13508   -0.01676    0.00280    0.00976
AFIX  23
H30A  2    0.489346   -0.493442    1.147542    11.00000   -1.20000
H30B  2    0.583228   -0.470903    1.168114    11.00000   -1.20000
AFIX   0
C29   1    0.545132   -0.427572    1.080253    11.00000    0.09735    0.10208 =
         0.14527   -0.06518    0.04276   -0.02595
AFIX 137
H29A  2    0.558079   -0.507038    1.065670    11.00000   -1.50000
H29B  2    0.588730   -0.371171    1.077203    11.00000   -1.50000
H29C  2    0.495672   -0.397680    1.056655    11.00000   -1.50000

HKLF      4

REM  ki442 in P2(1)/c
REM R1 =  0.0596 for   5104 Fo > 4sig(Fo)  and  0.1001 for all   8243 data
REM    395 parameters refined using      0 restraints

END

;

loop_
_symmetry_equiv_pos_as_xyz
'x, y, z'
'-x, y+1/2, -z+1/2'
'-x, -y, -z'
'x, -y-1/2, z-1/2'

loop_
_atom_site_label
_atom_site_type_symbol
_atom_site_fract_x
_atom_site_fract_y
_atom_site_fract_z
_atom_site_U_iso_or_equiv
_atom_site_adp_type
_atom_site_occupancy
_atom_site_symmetry_multiplicity
_atom_site_calc_flag
_atom_site_refinement_flags
Sn Sn 0.12248(3) 0.05756(4) 0.91501(2) 0.02444(15) Uani 1 1 d .
P1 P 0.17054(9) -0.15391(15) 0.88540(7) 0.0210(4) Uani 1 1 d .
P2 P 0.25100(10) 0.13543(15) 0.98244(7) 0.0219(4) Uani 1 1 d .
S1 S 0.22353(10) 0.09555(15) 0.82452(7) 0.0259(4) Uani 1 1 d .
S2 S 0.12697(10) -0.05507(15) 1.02939(7) 0.0266(4) Uani 1 1 d .
Si1 Si 0.01302(11) -0.22512(16) 0.80832(8) 0.0246(4) Uani 1 1 d .
Si2 Si 0.17531(11) -0.26548(17) 0.76055(8) 0.0272(4) Uani 1 1 d .
Si3 Si 0.17938(12) 0.38228(16) 1.00616(8) 0.0295(4) Uani 1 1 d .
Si4 Si 0.27955(11) 0.23734(17) 1.11088(8) 0.0265(4) Uani 1 1 d .
C1 C 0.1179(4) -0.1698(6) 0.8072(3) 0.0212(14) Uani 1 1 d .
H1A H 0.1135 -0.0871 0.7896 0.025 Uiso 1 1 calc R
C2 C -0.0554(5) -0.1934(8) 0.7372(3) 0.049(2) Uani 1 1 d .
H2A H -0.0465 -0.2534 0.7077 0.074 Uiso 1 1 calc R
H2B H -0.0444 -0.1125 0.7233 0.074 Uiso 1 1 calc R
H2C H -0.1110 -0.1977 0.7435 0.074 Uiso 1 1 calc R
C3 C 0.0105(5) -0.3906(7) 0.8211(5) 0.055(2) Uani 1 1 d .
H3A H 0.0462 -0.4108 0.8577 0.083 Uiso 1 1 calc R
H3B H 0.0279 -0.4331 0.7881 0.083 Uiso 1 1 calc R
H3C H -0.0441 -0.4153 0.8242 0.083 Uiso 1 1 calc R
C4 C -0.0342(4) -0.1542(7) 0.8668(3) 0.0399(19) Uani 1 1 d .
H4A H -0.0068 -0.1812 0.9054 0.060 Uiso 1 1 calc R
H4B H -0.0905 -0.1777 0.8619 0.060 Uiso 1 1 calc R
H4C H -0.0302 -0.0662 0.8642 0.060 Uiso 1 1 calc R
C5 C 0.2601(5) -0.1844(7) 0.7363(3) 0.0419(19) Uani 1 1 d .
H5A H 0.2495 -0.0974 0.7355 0.063 Uiso 1 1 calc R
H5B H 0.2661 -0.2118 0.6969 0.063 Uiso 1 1 calc R
H5C H 0.3092 -0.2012 0.7638 0.063 Uiso 1 1 calc R
C6 C 0.1098(5) -0.3095(8) 0.6907(3) 0.047(2) Uani 1 1 d .
H6A H 0.0890 -0.2368 0.6693 0.071 Uiso 1 1 calc R
H6B H 0.0653 -0.3584 0.6997 0.071 Uiso 1 1 calc R
H6C H 0.1408 -0.3566 0.6663 0.071 Uiso 1 1 calc R
C7 C 0.2142(4) -0.4083(6) 0.8023(3) 0.0307(16) Uani 1 1 d .
H7A H 0.2375 -0.4622 0.7759 0.046 Uiso 1 1 calc R
H7B H 0.1700 -0.4495 0.8166 0.046 Uiso 1 1 calc R
H7C H 0.2551 -0.3864 0.8358 0.046 Uiso 1 1 calc R
C8 C 0.2746(4) -0.1175(6) 0.8813(3) 0.0236(14) Uani 1 1 d .
C9 C 0.3338(4) -0.1947(6) 0.9033(3) 0.0292(16) Uani 1 1 d .
H9A H 0.3195 -0.2685 0.9198 0.035 Uiso 1 1 calc R
C10 C 0.4140(4) -0.1726(7) 0.9032(3) 0.0333(17) Uani 1 1 d .
H10A H 0.4531 -0.2298 0.9196 0.040 Uiso 1 1 calc R
C11 C 0.4365(4) -0.0667(7) 0.8790(4) 0.0425(19) Uani 1 1 d .
H11A H 0.4913 -0.0509 0.8782 0.051 Uiso 1 1 calc R
C12 C 0.3796(4) 0.0158(7) 0.8560(3) 0.0349(17) Uani 1 1 d .
H12A H 0.3951 0.0895 0.8399 0.042 Uiso 1 1 calc R
C13 C 0.2995(4) -0.0082(6) 0.8561(3) 0.0273(15) Uani 1 1 d .
C14 C 0.2748(4) 0.2383(6) 0.8303(3) 0.0373(18) Uani 1 1 d .
H14A H 0.2373 0.3024 0.8150 0.056 Uiso 1 1 calc R
H14B H 0.3186 0.2355 0.8075 0.056 Uiso 1 1 calc R
H14C H 0.2963 0.2546 0.8717 0.056 Uiso 1 1 calc R
C15 C 0.2092(4) 0.2284(6) 1.0385(3) 0.0218(14) Uani 1 1 d .
H15A H 0.1595 0.1875 1.0462 0.026 Uiso 1 1 calc R
C16 C 0.1298(5) 0.3747(7) 0.9276(3) 0.053(2) Uani 1 1 d .
H16A H 0.1223 0.4566 0.9116 0.079 Uiso 1 1 calc R
H16B H 0.0777 0.3351 0.9253 0.079 Uiso 1 1 calc R
H16C H 0.1633 0.3283 0.9049 0.079 Uiso 1 1 calc R
C17 C 0.1047(5) 0.4537(7) 1.0472(4) 0.044(2) Uani 1 1 d .
H17A H 0.0762 0.5179 1.0232 0.066 Uiso 1 1 calc R
H17B H 0.1325 0.4880 1.0842 0.066 Uiso 1 1 calc R
H17C H 0.0665 0.3925 1.0557 0.066 Uiso 1 1 calc R
C18 C 0.2676(5) 0.4841(7) 1.0069(4) 0.048(2) Uani 1 1 d .
H18A H 0.2493 0.5641 0.9924 0.072 Uiso 1 1 calc R
H18B H 0.3031 0.4503 0.9816 0.072 Uiso 1 1 calc R
H18C H 0.2966 0.4912 1.0472 0.072 Uiso 1 1 calc R
C19 C 0.2787(5) 0.0975(7) 1.1566(3) 0.0389(18) Uani 1 1 d .
H19A H 0.2243 0.0654 1.1520 0.058 Uiso 1 1 calc R
H19B H 0.2973 0.1172 1.1981 0.058 Uiso 1 1 calc R
H19C H 0.3142 0.0369 1.1437 0.058 Uiso 1 1 calc R
C20 C 0.3837(4) 0.2645(7) 1.0988(3) 0.0416(19) Uani 1 1 d .
H20A H 0.3991 0.2019 1.0728 0.062 Uiso 1 1 calc R
H20B H 0.4198 0.2621 1.1366 0.062 Uiso 1 1 calc R
H20C H 0.3871 0.3439 1.0806 0.062 Uiso 1 1 calc R
C21 C 0.2534(5) 0.3640(7) 1.1590(3) 0.044(2) Uani 1 1 d .
H21A H 0.1990 0.3526 1.1669 0.067 Uiso 1 1 calc R
H21B H 0.2569 0.4413 1.1389 0.067 Uiso 1 1 calc R
H21C H 0.2909 0.3641 1.1962 0.067 Uiso 1 1 calc R
C22 C 0.2831(4) -0.0077(6) 1.0212(3) 0.0242(14) Uani 1 1 d .
C23 C 0.3640(4) -0.0349(6) 1.0304(3) 0.0288(16) Uani 1 1 d .
H23A H 0.4005 0.0186 1.0165 0.035 Uiso 1 1 calc R
C24 C 0.3926(5) -0.1421(7) 1.0603(3) 0.0377(18) Uani 1 1 d .
H24A H 0.4482 -0.1586 1.0680 0.045 Uiso 1 1 calc R
C25 C 0.3411(5) -0.2195(7) 1.0774(3) 0.043(2) Uani 1 1 d .
H25A H 0.3608 -0.2919 1.0966 0.052 Uiso 1 1 calc R
C26 C 0.2594(5) -0.1981(6) 1.0681(3) 0.0343(17) Uani 1 1 d .
H26A H 0.2238 -0.2556 1.0801 0.041 Uiso 1 1 calc R
C27 C 0.2303(4) -0.0893(6) 1.0405(3) 0.0278(16) Uani 1 1 d .
C28 C 0.0791(5) -0.1998(6) 1.0239(3) 0.0367(18) Uani 1 1 d .
H28A H 0.0878 -0.2390 1.0626 0.055 Uiso 1 1 calc R
H28B H 0.1017 -0.2502 0.9958 0.055 Uiso 1 1 calc R
H28C H 0.0217 -0.1895 1.0104 0.055 Uiso 1 1 calc R
O O 0.5174(3) -0.3189(5) 1.1648(3) 0.0593(16) Uani 1 1 d .
C31 C 0.4928(6) -0.3218(10) 1.2196(4) 0.069(3) Uani 1 1 d .
H31A H 0.5345 -0.3612 1.2485 0.082 Uiso 1 1 calc R
H31B H 0.4434 -0.3705 1.2168 0.082 Uiso 1 1 calc R
C32 C 0.4779(6) -0.2013(10) 1.2400(4) 0.071(3) Uani 1 1 d .
H32A H 0.4442 -0.2064 1.2706 0.107 Uiso 1 1 calc R
H32B H 0.4506 -0.1533 1.2070 0.107 Uiso 1 1 calc R
H32C H 0.5288 -0.1628 1.2562 0.107 Uiso 1 1 calc R
C30 C 0.5342(7) -0.4381(9) 1.1441(6) 0.088(4) Uani 1 1 d .
H30A H 0.4893 -0.4934 1.1475 0.105 Uiso 1 1 calc R
H30B H 0.5832 -0.4709 1.1681 0.105 Uiso 1 1 calc R
C29 C 0.5451(8) -0.4276(12) 1.0803(7) 0.112(5) Uani 1 1 d .
H29A H 0.5581 -0.5070 1.0657 0.168 Uiso 1 1 calc R
H29B H 0.5887 -0.3712 1.0772 0.168 Uiso 1 1 calc R
H29C H 0.4957 -0.3977 1.0567 0.168 Uiso 1 1 calc R

loop_
_atom_site_aniso_label
_atom_site_aniso_U_11
_atom_site_aniso_U_22
_atom_site_aniso_U_33
_atom_site_aniso_U_23
_atom_site_aniso_U_13
_atom_site_aniso_U_12
Sn 0.0265(2) 0.0251(3) 0.0203(2) -0.0039(2) -0.00018(17) 0.0027(2)
P1 0.0246(9) 0.0259(9) 0.0121(8) -0.0009(7) 0.0018(7) -0.0003(7)
P2 0.0299(9) 0.0216(9) 0.0140(8) -0.0016(7) 0.0028(7) 0.0001(7)
S1 0.0297(9) 0.0287(9) 0.0185(8) 0.0034(7) 0.0014(7) -0.0014(7)
S2 0.0382(9) 0.0239(8) 0.0190(8) -0.0022(7) 0.0090(7) -0.0023(8)
Si1 0.0283(10) 0.0222(9) 0.0216(10) -0.0002(8) -0.0010(8) -0.0009(8)
Si2 0.0377(11) 0.0277(10) 0.0169(9) -0.0064(8) 0.0064(8) -0.0021(8)
Si3 0.0429(11) 0.0212(10) 0.0244(10) 0.0023(8) 0.0056(9) 0.0011(9)
Si4 0.0323(10) 0.0295(10) 0.0164(9) -0.0054(8) 0.0003(8) 0.0008(8)
C1 0.027(3) 0.025(3) 0.010(3) -0.002(3) -0.001(3) 0.003(3)
C2 0.047(5) 0.056(5) 0.037(5) 0.008(4) -0.017(4) -0.007(4)
C3 0.047(5) 0.035(4) 0.088(7) 0.016(5) 0.027(5) 0.005(4)
C4 0.029(4) 0.048(5) 0.042(5) -0.018(4) 0.005(3) -0.011(3)
C5 0.053(5) 0.051(5) 0.027(4) -0.008(4) 0.023(4) -0.001(4)
C6 0.054(5) 0.059(5) 0.029(4) -0.018(4) 0.010(4) -0.008(4)
C7 0.030(4) 0.024(4) 0.037(4) -0.015(3) 0.001(3) 0.013(3)
C8 0.026(3) 0.029(4) 0.015(3) -0.011(3) -0.001(3) -0.002(3)
C9 0.033(4) 0.030(4) 0.022(4) -0.002(3) -0.001(3) 0.005(3)
C10 0.030(4) 0.040(4) 0.028(4) -0.002(3) 0.002(3) 0.006(3)
C11 0.025(4) 0.054(5) 0.049(5) -0.012(4) 0.009(3) -0.005(4)
C12 0.031(4) 0.035(4) 0.039(4) -0.005(3) 0.006(3) -0.001(3)
C13 0.032(4) 0.032(4) 0.017(3) -0.005(3) 0.000(3) -0.001(3)
C14 0.041(4) 0.033(4) 0.036(4) 0.008(3) -0.001(3) -0.006(3)
C15 0.025(3) 0.023(3) 0.017(3) 0.002(3) 0.002(3) -0.001(3)
C16 0.084(7) 0.030(4) 0.040(5) 0.010(4) 0.002(5) 0.009(4)
C17 0.057(5) 0.031(4) 0.047(5) 0.004(4) 0.014(4) 0.018(4)
C18 0.060(5) 0.030(4) 0.056(5) 0.004(4) 0.015(4) -0.009(4)
C19 0.048(5) 0.048(5) 0.017(4) 0.003(3) -0.005(3) 0.005(4)
C20 0.035(4) 0.048(5) 0.039(5) -0.018(4) -0.003(4) -0.002(4)
C21 0.059(5) 0.054(5) 0.019(4) -0.018(4) 0.002(3) 0.000(4)
C22 0.034(4) 0.026(3) 0.012(3) -0.006(3) 0.001(3) -0.001(3)
C23 0.038(4) 0.025(4) 0.020(4) -0.004(3) -0.002(3) 0.001(3)
C24 0.044(4) 0.035(4) 0.030(4) -0.006(3) -0.008(3) 0.011(4)
C25 0.069(6) 0.025(4) 0.029(4) -0.002(3) -0.010(4) 0.006(4)
C26 0.058(5) 0.026(4) 0.017(4) -0.004(3) 0.001(3) 0.004(3)
C27 0.039(4) 0.030(4) 0.014(3) -0.001(3) 0.002(3) -0.006(3)
C28 0.058(5) 0.028(4) 0.027(4) -0.010(3) 0.015(4) -0.011(4)
O 0.054(4) 0.055(4) 0.068(4) -0.003(3) 0.008(3) 0.000(3)
C31 0.056(6) 0.093(8) 0.052(6) 0.027(6) -0.005(5) -0.016(5)
C32 0.075(7) 0.084(8) 0.057(6) -0.023(6) 0.017(5) -0.013(6)
C30 0.074(7) 0.049(6) 0.135(12) -0.017(7) 0.003(7) 0.010(5)
C29 0.097(10) 0.102(10) 0.145(14) -0.065(10) 0.043(9) -0.026(8)

loop_
_atom_type_symbol
_atom_type_description
_atom_type_scat_dispersion_real
_atom_type_scat_dispersion_imag
_atom_type_scat_source
C C 0.0033 0.0016 'International Tables Vol C Tables 4.2.6.8 and 6.1.1.4'
H H 0.0000 0.0000 'International Tables Vol C Tables 4.2.6.8 and 6.1.1.4'
Si Si 0.0817 0.0704 'International Tables Vol C Tables 4.2.6.8 and 6.1.1.4'
P P 0.1023 0.0942 'International Tables Vol C Tables 4.2.6.8 and 6.1.1.4'
S S 0.1246 0.1234 'International Tables Vol C Tables 4.2.6.8 and 6.1.1.4'
Sn Sn -0.6537 1.4246 'International Tables Vol C Tables 4.2.6.8 and 6.1.1.4'
O O 0.0106 0.0060 'International Tables Vol C Tables 4.2.6.8 and 6.1.1.4'

loop_
_geom_angle_atom_site_label_1
_geom_angle_atom_site_label_2
_geom_angle_atom_site_label_3
_geom_angle
P1 Sn P2 100.71(5)
P1 Sn S1 72.47(5)
P1 Sn S2 83.63(5)
P2 Sn S1 81.17(5)
P2 Sn S2 72.97(5)
S1 Sn S2 140.66(5)
Sn P1 C1 102.4(2)
Sn P1 C8 99.3(2)
C1 P1 C8 106.3(3)
Sn P2 C15 102.6(2)
Sn P2 C22 98.9(2)
C15 P2 C22 104.5(3)
Sn S1 C13 94.9(2)
Sn S1 C14 113.9(3)
C13 S1 C14 103.1(3)
Sn S2 C27 95.8(2)
Sn S2 C28 112.1(2)
C27 S2 C28 104.2(3)
C1 Si1 C2 112.1(3)
C1 Si1 C3 111.7(3)
C1 Si1 C4 113.3(3)
C2 Si1 C3 107.2(4)
C2 Si1 C4 106.0(4)
C3 Si1 C4 106.2(4)
C1 Si2 C5 113.4(3)
C1 Si2 C6 110.4(3)
C1 Si2 C7 110.2(3)
C5 Si2 C6 104.4(4)
C5 Si2 C7 109.3(3)
C6 Si2 C7 109.0(4)
C15 Si3 C16 112.9(3)
C15 Si3 C17 109.9(3)
C15 Si3 C18 112.1(3)
C16 Si3 C17 105.8(4)
C16 Si3 C18 105.6(4)
C17 Si3 C18 110.3(4)
C15 Si4 C19 113.1(3)
C15 Si4 C20 110.8(3)
C15 Si4 C21 112.5(3)
C19 Si4 C20 108.2(4)
C19 Si4 C21 105.1(4)
C20 Si4 C21 106.8(4)
P1 C1 Si1 108.5(3)
P1 C1 Si2 112.9(3)
P1 C1 H1A 107.1
Si1 C1 Si2 113.7(3)
Si1 C1 H1A 107.1
Si2 C1 H1A 107.1
Si1 C2 H2A 109.5
Si1 C2 H2B 109.5
Si1 C2 H2C 109.5
H2A C2 H2B 109.5
H2A C2 H2C 109.5
H2B C2 H2C 109.5
Si1 C3 H3A 109.5
Si1 C3 H3B 109.5
Si1 C3 H3C 109.5
H3A C3 H3B 109.5
H3A C3 H3C 109.5
H3B C3 H3C 109.5
Si1 C4 H4A 109.5
Si1 C4 H4B 109.5
Si1 C4 H4C 109.5
H4A C4 H4B 109.5
H4A C4 H4C 109.5
H4B C4 H4C 109.5
Si2 C5 H5A 109.5
Si2 C5 H5B 109.5
Si2 C5 H5C 109.5
H5A C5 H5B 109.5
H5A C5 H5C 109.5
H5B C5 H5C 109.5
Si2 C6 H6A 109.5
Si2 C6 H6B 109.5
Si2 C6 H6C 109.5
H6A C6 H6B 109.5
H6A C6 H6C 109.5
H6B C6 H6C 109.5
Si2 C7 H7A 109.5
Si2 C7 H7B 109.5
Si2 C7 H7C 109.5
H7A C7 H7B 109.5
H7A C7 H7C 109.5
H7B C7 H7C 109.5
P1 C8 C9 120.4(5)
P1 C8 C13 123.9(5)
C9 C8 C13 115.7(6)
C8 C9 H9A 118.0
C8 C9 C10 123.9(7)
H9A C9 C10 118.0
C9 C10 H10A 120.3
C9 C10 C11 119.3(7)
H10A C10 C11 120.3
C10 C11 H11A 120.0
C10 C11 C12 119.9(7)
H11A C11 C12 120.0
C11 C12 H12A 120.0
C11 C12 C13 120.0(7)
H12A C12 C13 120.0
S1 C13 C8 117.7(5)
S1 C13 C12 121.1(5)
C8 C13 C12 121.2(6)
S1 C14 H14A 109.5
S1 C14 H14B 109.5
S1 C14 H14C 109.5
H14A C14 H14B 109.5
H14A C14 H14C 109.5
H14B C14 H14C 109.5
P2 C15 Si3 109.2(3)
P2 C15 Si4 112.4(3)
P2 C15 H15A 107.3
Si3 C15 Si4 113.0(3)
Si3 C15 H15A 107.3
Si4 C15 H15A 107.3
Si3 C16 H16A 109.5
Si3 C16 H16B 109.5
Si3 C16 H16C 109.5
H16A C16 H16B 109.5
H16A C16 H16C 109.5
H16B C16 H16C 109.5
Si3 C17 H17A 109.5
Si3 C17 H17B 109.5
Si3 C17 H17C 109.5
H17A C17 H17B 109.5
H17A C17 H17C 109.5
H17B C17 H17C 109.5
Si3 C18 H18A 109.5
Si3 C18 H18B 109.5
Si3 C18 H18C 109.5
H18A C18 H18B 109.5
H18A C18 H18C 109.5
H18B C18 H18C 109.5
Si4 C19 H19A 109.5
Si4 C19 H19B 109.5
Si4 C19 H19C 109.5
H19A C19 H19B 109.5
H19A C19 H19C 109.5
H19B C19 H19C 109.5
Si4 C20 H20A 109.5
Si4 C20 H20B 109.5
Si4 C20 H20C 109.5
H20A C20 H20B 109.5
H20A C20 H20C 109.5
H20B C20 H20C 109.5
Si4 C21 H21A 109.5
Si4 C21 H21B 109.5
Si4 C21 H21C 109.5
H21A C21 H21B 109.5
H21A C21 H21C 109.5
H21B C21 H21C 109.5
P2 C22 C23 117.6(5)
P2 C22 C27 123.5(5)
C23 C22 C27 118.9(6)
C22 C23 H23A 119.8
C22 C23 C24 120.4(7)
H23A C23 C24 119.8
C23 C24 H24A 120.2
C23 C24 C25 119.7(7)
H24A C24 C25 120.2
C24 C25 H25A 118.9
C24 C25 C26 122.2(7)
H25A C25 C26 118.9
C25 C26 H26A 120.6
C25 C26 C27 118.8(7)
H26A C26 C27 120.6
S2 C27 C22 119.2(5)
S2 C27 C26 120.8(5)
C22 C27 C26 119.9(6)
S2 C28 H28A 109.5
S2 C28 H28B 109.5
S2 C28 H28C 109.5
H28A C28 H28B 109.5
H28A C28 H28C 109.5
H28B C28 H28C 109.5
C31 O C30 112.4(9)
O C31 H31A 109.3
O C31 H31B 109.3
O C31 C32 111.4(8)
H31A C31 H31B 108.0
H31A C31 C32 109.3
H31B C31 C32 109.3
C31 C32 H32A 109.5
C31 C32 H32B 109.5
C31 C32 H32C 109.5
H32A C32 H32B 109.5
H32A C32 H32C 109.5
H32B C32 H32C 109.5
O C30 H30A 110.1
O C30 H30B 110.1
O C30 C29 108.1(10)
H30A C30 H30B 108.4
H30A C30 C29 110.1
H30B C30 C29 110.1
C30 C29 H29A 109.5
C30 C29 H29B 109.5
C30 C29 H29C 109.5
H29A C29 H29B 109.5
H29A C29 H29C 109.5
H29B C29 H29C 109.5

loop_
_geom_bond_atom_site_label_1
_geom_bond_atom_site_label_2
_geom_bond_distance
Sn P1 2.6080(17)
Sn P2 2.6087(17)
Sn S1 2.9404(17)
Sn S2 2.9055(17)
P1 C1 1.884(6)
P1 C8 1.829(6)
P2 C15 1.880(6)
P2 C22 1.858(7)
S1 C13 1.791(7)
S1 C14 1.799(7)
S2 C27 1.771(7)
S2 C28 1.793(7)
Si1 C1 1.888(6)
Si1 C2 1.880(7)
Si1 C3 1.858(8)
Si1 C4 1.853(7)
Si2 C1 1.889(6)
Si2 C5 1.858(7)
Si2 C6 1.865(7)
Si2 C7 1.912(7)
Si3 C15 1.896(6)
Si3 C16 1.868(8)
Si3 C17 1.877(7)
Si3 C18 1.873(8)
Si4 C15 1.887(6)
Si4 C19 1.875(7)
Si4 C20 1.859(7)
Si4 C21 1.886(7)
C1 H1A 1.000
C2 H2A 0.980
C2 H2B 0.980
C2 H2C 0.980
C3 H3A 0.980
C3 H3B 0.980
C3 H3C 0.980
C4 H4A 0.980
C4 H4B 0.980
C4 H4C 0.980
C5 H5A 0.980
C5 H5B 0.980
C5 H5C 0.980
C6 H6A 0.980
C6 H6B 0.980
C6 H6C 0.980
C7 H7A 0.980
C7 H7B 0.980
C7 H7C 0.980
C8 C9 1.354(9)
C8 C13 1.435(9)
C9 H9A 0.950
C9 C10 1.383(9)
C10 H10A 0.950
C10 C11 1.380(11)
C11 H11A 0.950
C11 C12 1.371(10)
C12 H12A 0.950
C12 C13 1.387(9)
C14 H14A 0.980
C14 H14B 0.980
C14 H14C 0.980
C15 H15A 1.000
C16 H16A 0.980
C16 H16B 0.980
C16 H16C 0.980
C17 H17A 0.980
C17 H17B 0.980
C17 H17C 0.980
C18 H18A 0.980
C18 H18B 0.980
C18 H18C 0.980
C19 H19A 0.980
C19 H19B 0.980
C19 H19C 0.980
C20 H20A 0.980
C20 H20B 0.980
C20 H20C 0.980
C21 H21A 0.980
C21 H21B 0.980
C21 H21C 0.980
C22 C23 1.388(9)
C22 C27 1.396(9)
C23 H23A 0.950
C23 C24 1.417(10)
C24 H24A 0.950
C24 C25 1.330(11)
C25 H25A 0.950
C25 C26 1.388(11)
C26 H26A 0.950
C26 C27 1.414(9)
C28 H28A 0.980
C28 H28B 0.980
C28 H28C 0.980
O C31 1.396(11)
O C30 1.448(11)
C31 H31A 0.990
C31 H31B 0.990
C31 C32 1.451(14)
C32 H32A 0.980
C32 H32B 0.980
C32 H32C 0.980
C30 H30A 0.990
C30 H30B 0.990
C30 C29 1.518(19)
C29 H29A 0.980
C29 H29B 0.980
C29 H29C 0.980
